data_8000234
loop_
_publ_author_name
'G, Sharada'
'Mahale, Pratibha'
'Kore, Bhushan P.'
'Mukherjee, Somdutta'
'Pavan, Mysore S.'
'De, Chandan'
'Ghara, Somnath'
'Sundaresan, A.'
'Pandey, Anshu'
'Guru Row, Tayur N.'
'Sarma, D. D.'

_publ_section_title
;
 Is CH3NH3PbI3 Polar?
;
_journal_issue 13
_journal_name_full 'The journal of physical chemistry letters'
_journal_page_first 2412
_journal_page_last 2419
_journal_paper_doi 10.1021/acs.jpclett.6b00803
_journal_volume 7
_journal_year 2016
_chemical_formula_sum 'C H6 I3 N Pb'
_chemical_formula_weight 619.96
_space_group_crystal_system orthorhombic
_space_group_IT_number 62
_space_group_name_Hall '-P 2ac 2n'
_space_group_name_H-M_alt 'P n m a'
_symmetry_space_group_name_Hall '-P 2ac 2n'
_symmetry_space_group_name_H-M 'P n m a'
_atom_sites_solution_hydrogens geom
_audit_creation_method SHELXL-2013
_cell_angle_alpha 90
_cell_angle_beta 90
_cell_angle_gamma 90
_cell_formula_units_Z 4
_cell_length_a 8.8767(9)
_cell_length_b 12.6400(14)
_cell_length_c 8.5879(10)
_cell_measurement_reflns_used 1968
_cell_measurement_temperature 100(2)
_cell_measurement_theta_max 30.4630
_cell_measurement_theta_min 3.2500
_cell_volume 963.58(18)
_computing_cell_refinement
;
CrysAlisPro, Agilent Technologies,
Version 1.171.37.31 (release 14-01-2014 CrysAlis171 .NET)
(compiled Jan 14 2014,18:38:05)
;
_computing_data_collection
;
CrysAlisPro, Agilent Technologies,
Version 1.171.37.31 (release 14-01-2014 CrysAlis171 .NET)
(compiled Jan 14 2014,18:38:05)
;
_computing_data_reduction
;
CrysAlisPro, Agilent Technologies,
Version 1.171.37.31 (release 14-01-2014 CrysAlis171 .NET)
(compiled Jan 14 2014,18:38:05)
;
_computing_structure_refinement 'SHELXL-2013 (Sheldrick, 2013)'
_diffrn_ambient_temperature 100(2)
_diffrn_detector 'CCD plate'
_diffrn_detector_area_resol_mean 8.0419
_diffrn_detector_type Eos
_diffrn_measured_fraction_theta_full 0.999
_diffrn_measured_fraction_theta_max 0.999
_diffrn_measurement_device 'four-circle diffractometer'
_diffrn_measurement_device_type 'Xcalibur, Eos, Nova'
_diffrn_radiation_monochromator mirror
_diffrn_radiation_type MoK\a
_diffrn_radiation_wavelength 0.71073
_diffrn_reflns_av_unetI/netI 0.0561
_diffrn_reflns_Laue_measured_fraction_full 0.999
_diffrn_reflns_Laue_measured_fraction_max 0.999
_diffrn_reflns_limit_h_max 12
_diffrn_reflns_limit_h_min -12
_diffrn_reflns_limit_k_max 17
_diffrn_reflns_limit_k_min -18
_diffrn_reflns_limit_l_max 12
_diffrn_reflns_limit_l_min -11
_diffrn_reflns_number 3304
_diffrn_reflns_point_group_measured_fraction_full 0.999
_diffrn_reflns_point_group_measured_fraction_max 0.999
_diffrn_reflns_theta_full 25.242
_diffrn_reflns_theta_max 30.515
_diffrn_reflns_theta_min 2.868
_exptl_absorpt_coefficient_mu 27.035
_exptl_absorpt_correction_T_max 1.00000
_exptl_absorpt_correction_T_min 0.72921
_exptl_absorpt_correction_type multi-scan
_exptl_absorpt_process_details
;
CrysAlisPro, Agilent Technologies,
Version 1.171.37.31 (release 14-01-2014 CrysAlis171 .NET)
(compiled Jan 14 2014,18:38:05)
Empirical absorption correction using spherical harmonics,
 implemented in SCALE3 ABSPACK scaling algorithm.
;
_exptl_crystal_colour black
_exptl_crystal_density_diffrn 4.274
_exptl_crystal_description block
_exptl_crystal_F_000 1040
_exptl_crystal_size_max 0.0966
_exptl_crystal_size_mid 0.0598
_exptl_crystal_size_min 0.0418
_refine_diff_density_max 5.688
_refine_diff_density_min -2.594
_refine_diff_density_rms 0.676
_refine_ls_extinction_method none
_refine_ls_goodness_of_fit_ref 1.068
_refine_ls_hydrogen_treatment constr
_refine_ls_matrix_type full
_refine_ls_number_parameters 37
_refine_ls_number_reflns 3304
_refine_ls_number_restraints 0
_refine_ls_restrained_S_all 1.068
_refine_ls_R_factor_all 0.0918
_refine_ls_R_factor_gt 0.0688
_refine_ls_shift/su_max 0.000
_refine_ls_shift/su_mean 0.000
_refine_ls_structure_factor_coef Fsqd
_refine_ls_weighting_details
;
 w=1/[\s^2^(Fo^2^)+(0.1518P)^2^]
 where P=(Fo^2^+2Fc^2^)/3
;
_refine_ls_weighting_scheme calc
_refine_ls_wR_factor_gt 0.2354
_refine_ls_wR_factor_ref 0.2437
_reflns_Friedel_coverage 0.000
_reflns_number_gt 2186
_reflns_number_total 3304
_reflns_threshold_expression 'I > 2\s(I)'
_cod_data_source_file jz6b00803_si_002.cif
_cod_data_source_block shelx
_cod_database_code 8000234
_shelx_space_group_comment
;
The symmetry employed for this shelxl refinement is uniquely defined
by the following loop, which should always be used as a source of
symmetry information in preference to the above space-group names.
They are only intended as comments.
;
_shelxl_version_number 2013-2

loop_
_space_group_symop_operation_xyz
'x, y, z'
'-x+1/2, -y, z+1/2'
'-x, y+1/2, -z'
'x+1/2, -y+1/2, -z+1/2'
'-x, -y, -z'
'x-1/2, y, -z-1/2'
'x, -y-1/2, z'
'-x-1/2, y-1/2, z-1/2'

loop_
_atom_site_label
_atom_site_type_symbol
_atom_site_fract_x
_atom_site_fract_y
_atom_site_fract_z
_atom_site_U_iso_or_equiv
_atom_site_adp_type
_atom_site_occupancy
_atom_site_site_symmetry_order
_atom_site_calc_flag
_atom_site_refinement_flags_posn
_atom_site_refinement_flags_adp
_atom_site_refinement_flags_occupancy
C1A C -0.069(4) 0.7500 0.029(4) 0.028(7) Uani 1 2 d S T P
H1A1 H -0.0985 0.8216 0.0496 0.042 Uiso 0.5 1 calc R U P
H1A2 H -0.0583 0.7121 0.1248 0.042 Uiso 0.5 1 calc R U P
H1A3 H -0.1436 0.7163 -0.0349 0.042 Uiso 0.5 1 calc R U P
N1 N 0.084(4) 0.7500 -0.058(5) 0.051(9) Uani 1 2 d S T P
H1A H 0.1493 0.7096 -0.0072 0.077 Uiso 0.5 1 calc R U P
H1B H 0.1191 0.8158 -0.0639 0.077 Uiso 0.5 1 calc R U P
H1C H 0.0709 0.7246 -0.1541 0.077 Uiso 0.5 1 calc R U P
I1 I 0.18956(16) 0.48279(13) 0.1856(2) 0.0263(4) Uani 1 1 d . . .
I2 I 0.5147(2) 0.7500 0.0536(3) 0.0233(5) Uani 1 2 d S T P
Pb1 Pb 0.5000 0.5000 0.0000 0.0169(3) Uani 1 2 d S . P

loop_
_atom_site_aniso_label
_atom_site_aniso_U_11
_atom_site_aniso_U_22
_atom_site_aniso_U_33
_atom_site_aniso_U_23
_atom_site_aniso_U_13
_atom_site_aniso_U_12
C1A 0.04(2) 0.017(15) 0.025(18) 0.000 0.013(15) 0.000
N1 0.06(2) 0.035(19) 0.06(3) 0.000 0.01(2) 0.000
I1 0.0230(7) 0.0293(8) 0.0265(8) -0.0005(6) 0.0078(6) -0.0007(5)
I2 0.0253(10) 0.0130(9) 0.0317(12) 0.000 0.0006(8) 0.000
Pb1 0.0139(5) 0.0141(5) 0.0227(6) -0.0003(4) -0.0002(4) 0.0001(3)

loop_
_atom_type_symbol
_atom_type_description
_atom_type_scat_dispersion_real
_atom_type_scat_dispersion_imag
_atom_type_scat_source
C C 0.0033 0.0016 'International Tables Vol C Tables 4.2.6.8 and 6.1.1.4'
H H 0.0000 0.0000 'International Tables Vol C Tables 4.2.6.8 and 6.1.1.4'
N N 0.0061 0.0033 'International Tables Vol C Tables 4.2.6.8 and 6.1.1.4'
I I -0.4742 1.8119 'International Tables Vol C Tables 4.2.6.8 and 6.1.1.4'
Pb Pb -3.3944 10.1111 'International Tables Vol C Tables 4.2.6.8 and 6.1.1.4'

loop_
_geom_angle_atom_site_label_1
_geom_angle_atom_site_label_2
_geom_angle_atom_site_label_3
_geom_angle
_geom_angle_site_symmetry_1
_geom_angle_site_symmetry_3
Pb1 I1 Pb1 150.92(6) 2_565 .
Pb1 I2 Pb1 162.78(9) . 3_655
I1 Pb1 I1 180.0 6_656 2_564
I1 Pb1 I1 91.611(16) 6_656 .
I1 Pb1 I1 88.389(16) 2_564 .
I1 Pb1 I1 88.389(16) 6_656 5_665
I1 Pb1 I1 91.611(16) 2_564 5_665
I1 Pb1 I1 180.0 . 5_665
I1 Pb1 I2 94.36(5) 6_656 5_665
I1 Pb1 I2 85.64(5) 2_564 5_665
I1 Pb1 I2 88.24(5) . 5_665
I1 Pb1 I2 91.76(5) 5_665 5_665
I1 Pb1 I2 85.64(5) 6_656 .
I1 Pb1 I2 94.36(5) 2_564 .
I1 Pb1 I2 91.76(5) . .
I1 Pb1 I2 88.24(5) 5_665 .
I2 Pb1 I2 180.0 5_665 .

loop_
_geom_bond_atom_site_label_1
_geom_bond_atom_site_label_2
_geom_bond_distance
_geom_bond_site_symmetry_2
C1A N1 1.54(6) .
I1 Pb1 3.1890(16) 2_565
I1 Pb1 3.1908(15) .
I2 Pb1 3.1960(5) .
I2 Pb1 3.1960(5) 3_655
Pb1 I1 3.1889(16) 6_656
Pb1 I1 3.1889(16) 2_564
Pb1 I1 3.1908(15) 5_665
Pb1 I2 3.1960(5) 5_665
